data_7057635
loop_
_publ_author_name
'Viqueira, Joaqu\'in'
'Dur\'an, Mar\'ia L.'
'Garc\'ia-V\'azquez, Jos\'e A.'
'Castro, Jes\'us'
'Platas-Iglesias, Carlos'
'Esteban-G\'omez, David'
'Alzuet-Pi\~na, Gloria'
'Moldes, Angeles'
'Nascimento, Otaciro R.'

_publ_section_title
;
 Modulating the DNA cleavage ability of copper(ii) Schiff bases through
 ternary complex formation
;
_journal_issue 18
_journal_name_full 'New Journal of Chemistry'
_journal_page_first 15170
_journal_paper_doi 10.1039/C8NJ03292K
_journal_volume 42
_journal_year 2018
_chemical_formula_moiety 'C22 H21 N2 O4 S, H2 O'
_chemical_formula_sum 'C22 H23 N2 O5 S'
_chemical_formula_weight 427.48
_space_group_crystal_system orthorhombic
_space_group_IT_number 33
_space_group_name_Hall 'P 2c -2ab'
_space_group_name_H-M_alt 'P b n 21'
_symmetry_space_group_name_Hall 'P 2c -2ab'
_symmetry_space_group_name_H-M 'P b n 21'
_atom_sites_solution_hydrogens mixed
_audit_creation_method SHELXL-2014/7
_audit_update_record
;
2018-03-13 deposited with the CCDC.
2018-08-09 downloaded from the CCDC.
;
_cell_angle_alpha 90
_cell_angle_beta 90
_cell_angle_gamma 90
_cell_formula_units_Z 8
_cell_length_a 9.278(16)
_cell_length_b 11.646(13)
_cell_length_c 39.24(6)
_cell_measurement_reflns_used 13
_cell_measurement_temperature 293(2)
_cell_measurement_theta_max 23.869
_cell_measurement_theta_min 22.26
_cell_volume 4240(11)
_computing_cell_refinement 'CAD4-Express Software (Nonius, 1994)'
_computing_data_collection 'CAD4-Express Software (Nonius, 1994)'
_computing_data_reduction 'XCAD4 (Harms & Wocadlo, 1995)'
_computing_molecular_graphics 'Ortep3 for Windows (Farrugia, 1997)'
_computing_structure_refinement 'SHELXL-2014/7 (Sheldrick, 2014)'
_computing_structure_solution SIR2004
_diffrn_ambient_temperature 293(2)
_diffrn_measured_fraction_theta_full 0.999
_diffrn_measured_fraction_theta_max 0.996
_diffrn_measurement_device_type 'MACH3 Enraf Nonius'
_diffrn_measurement_method omega/2-theta
_diffrn_radiation_monochromator graphite
_diffrn_radiation_source 'fine-focus sealed tube'
_diffrn_radiation_type CuK\a
_diffrn_radiation_wavelength 1.54184
_diffrn_reflns_av_R_equivalents 0.0305
_diffrn_reflns_av_unetI/netI 0.0180
_diffrn_reflns_Laue_measured_fraction_full 0.999
_diffrn_reflns_Laue_measured_fraction_max 0.996
_diffrn_reflns_limit_h_max 0
_diffrn_reflns_limit_h_min -11
_diffrn_reflns_limit_k_max 14
_diffrn_reflns_limit_k_min 0
_diffrn_reflns_limit_l_max 49
_diffrn_reflns_limit_l_min 0
_diffrn_reflns_number 4442
_diffrn_reflns_point_group_measured_fraction_full 0.508
_diffrn_reflns_point_group_measured_fraction_max 0.506
_diffrn_reflns_theta_full 67.684
_diffrn_reflns_theta_max 75.169
_diffrn_reflns_theta_min 4.507
_exptl_absorpt_coefficient_mu 1.666
_exptl_absorpt_correction_T_max 0.5612
_exptl_absorpt_correction_T_min 0.2401
_exptl_absorpt_correction_type psi-scan
_exptl_absorpt_process_details
;
North A.C.T., Phillips D.C. & Mathews F.S. (1968) Acta. Cryst. A24, 351
Number of psi-scan sets used was   7
Theta correction was applied.
Weighted transmission curves were used.
No Fourier smoothing was applied.
;
_exptl_crystal_colour Red
_exptl_crystal_density_diffrn 1.339
_exptl_crystal_description Prism
_exptl_crystal_F_000 1800
_exptl_crystal_size_max 0.60
_exptl_crystal_size_mid 0.60
_exptl_crystal_size_min 0.35
_refine_diff_density_max 1.646
_refine_diff_density_min -0.747
_refine_diff_density_rms 0.110
_refine_ls_abs_structure_details
;
No quotients, so Flack parameter determined by classical intensity fit
;
_refine_ls_abs_structure_Flack 0.07(5)
_refine_ls_extinction_coef 0.0005(2)
_refine_ls_extinction_expression Fc^*^=kFc[1+0.001xFc^2^\l^3^/sin(2\q)]^-1/4^
_refine_ls_extinction_method 'SHELXL-2014/7 (Sheldrick 2014'
_refine_ls_goodness_of_fit_ref 1.093
_refine_ls_hydrogen_treatment mixed
_refine_ls_matrix_type full
_refine_ls_number_parameters 564
_refine_ls_number_reflns 4441
_refine_ls_number_restraints 5
_refine_ls_restrained_S_all 1.093
_refine_ls_R_factor_all 0.1085
_refine_ls_R_factor_gt 0.0781
_refine_ls_shift/su_max 0.000
_refine_ls_shift/su_mean 0.000
_refine_ls_structure_factor_coef Fsqd
_refine_ls_weighting_details 'w=1/[\s^2^(Fo^2^)+(0.1938P)^2^+4.3741P] where P=(Fo^2^+2Fc^2^)/3'
_refine_ls_weighting_scheme calc
_refine_ls_wR_factor_gt 0.2059
_refine_ls_wR_factor_ref 0.2863
_reflns_Friedel_coverage 0.000
_reflns_Friedel_fraction_full 0.000
_reflns_Friedel_fraction_max 0.000
_reflns_number_gt 3725
_reflns_number_total 4441
_reflns_threshold_expression 'I > 2\s(I)'
_cod_data_source_file c8nj03292k2.cif
_cod_data_source_block HL1_Sir2004
_cod_depositor_comments
;
The following automatic conversions were performed:

'_space_group_crystal_system' value 'Orthorhombic' changed to
'orthorhombic' according to
/home/data/users/saulius/crontab/automatic-downloads/rss-feeds/RSC/lib/dictionaries/cif_core.dic
dictionary named 'cif_core.dic' version 2.4.2 from 2011-04-26.

Automatic conversion script
Id: cif_fix_values 4973 2017-02-22 13:04:09Z antanas 

 Adding full bibliography for 7057629--7057635.cif.
;
_cod_database_code 7057635
_shelx_shelxl_version_number 2014/7
_shelx_space_group_comment
;
The symmetry employed for this shelxl refinement is uniquely defined
by the following loop, which should always be used as a source of
symmetry information in preference to the above space-group names.
They are only intended as comments.
;
_shelx_estimated_absorpt_t_min 0.435
_shelx_estimated_absorpt_t_max 0.593
_exptl_absorpt_correction_t_ave 0.4887
_exptl_absorpt_rmerge_before 0.0215
_exptl_absorpt_rmerge_after 0.0215
_exptl_absorpt_theta_corr_max 0.9995
_exptl_absorpt_theta_corr_min 0.4723
_exptl_absorpt_factor_mur 0.563

loop_
_space_group_symop_operation_xyz
'x, y, z'
'-x, -y, z+1/2'
'-x+1/2, y+1/2, z'
'x+1/2, -y+1/2, z+1/2'

loop_
_atom_site_label
_atom_site_type_symbol
_atom_site_fract_x
_atom_site_fract_y
_atom_site_fract_z
_atom_site_U_iso_or_equiv
_atom_site_adp_type
_atom_site_occupancy
_atom_site_site_symmetry_order
_atom_site_calc_flag
_atom_site_refinement_flags_posn
_atom_site_refinement_flags_adp
O1 O 0.3462(10) 0.2188(8) 0.4796(3) 0.078(2) Uani 1 1 d D .
O2 O -0.3382(10) 0.0323(7) 0.1844(2) 0.075(2) Uani 1 1 d D .
H22 H -0.431(13) 0.05(3) 0.187(11) 0.4(2) Uiso 1 1 d D .
H21 H -0.259(7) 0.023(8) 0.171(2) 0.05(2) Uiso 1 1 d D .
H11 H 0.250(6) 0.21(3) 0.478(8) 0.26(15) Uiso 1 1 d D .
H12 H 0.334(18) 0.153(7) 0.468(3) 0.11(5) Uiso 1 1 d D .
S1 S 0.1321(2) -0.00245(16) 0.42353(6) 0.0479(5) Uani 1 1 d . .
O11 O 0.0544(7) 0.2003(6) 0.49852(18) 0.0596(16) Uani 1 1 d . .
H11A H 0.1307 0.2351 0.4962 0.089 Uiso 1 1 calc R U
O12 O 0.1596(8) 0.3796(6) 0.53245(19) 0.0662(18) Uani 1 1 d . .
O13 O 0.0530(8) 0.0995(5) 0.41473(18) 0.0615(17) Uani 1 1 d . .
O14 O 0.2741(7) 0.0095(7) 0.4365(2) 0.067(2) Uani 1 1 d . .
N11 N -0.1594(8) 0.0798(6) 0.47947(17) 0.0437(14) Uani 1 1 d . .
N12 N 0.0407(8) -0.0707(6) 0.45279(17) 0.0465(15) Uani 1 1 d . .
C11 C -0.0366(10) 0.2640(7) 0.5157(2) 0.0493(18) Uani 1 1 d . .
C12 C 0.0132(12) 0.3620(7) 0.5340(2) 0.055(2) Uani 1 1 d . .
C13 C -0.0834(13) 0.4297(8) 0.5510(2) 0.060(2) Uani 1 1 d . .
H13 H -0.0487 0.4926 0.5631 0.073 Uiso 1 1 calc R U
C14 C -0.2302(14) 0.4090(9) 0.5512(3) 0.061(3) Uani 1 1 d . .
H14 H -0.2930 0.4578 0.5627 0.073 Uiso 1 1 calc R U
C15 C -0.2809(12) 0.3145(9) 0.5340(2) 0.055(2) Uani 1 1 d . .
H15 H -0.3792 0.2988 0.5342 0.066 Uiso 1 1 calc R U
C16 C -0.1857(11) 0.2398(8) 0.5158(2) 0.0509(19) Uani 1 1 d . .
C17 C 0.2220(14) 0.4766(11) 0.5492(3) 0.072(3) Uani 1 1 d . .
H17A H 0.1922 0.4782 0.5729 0.087 Uiso 1 1 calc R U
H17B H 0.1896 0.5470 0.5385 0.087 Uiso 1 1 calc R U
C18 C 0.3796(13) 0.4680(13) 0.5471(3) 0.078(3) Uani 1 1 d . .
H18A H 0.4131 0.4101 0.5626 0.117 Uiso 1 1 calc R U
H18B H 0.4219 0.5406 0.5530 0.117 Uiso 1 1 calc R U
H18C H 0.4068 0.4478 0.5242 0.117 Uiso 1 1 calc R U
C19 C -0.2437(9) 0.1478(8) 0.4974(3) 0.046(2) Uani 1 1 d . .
H19 H -0.3426 0.1345 0.4979 0.055 Uiso 1 1 calc R U
C110 C -0.2114(10) -0.0162(7) 0.4604(2) 0.0445(17) Uani 1 1 d . .
C111 C -0.3580(9) -0.0358(9) 0.4547(2) 0.0513(19) Uani 1 1 d . .
H111 H -0.4268 0.0148 0.4632 0.062 Uiso 1 1 calc R U
C112 C -0.3989(11) -0.1310(9) 0.4365(3) 0.060(2) Uani 1 1 d . .
H112 H -0.4966 -0.1435 0.4326 0.072 Uiso 1 1 calc R U
C113 C -0.3024(12) -0.2079(9) 0.4237(3) 0.058(2) Uani 1 1 d . .
H113 H -0.3333 -0.2730 0.4121 0.070 Uiso 1 1 calc R U
C114 C -0.1566(11) -0.1865(8) 0.4284(2) 0.0502(19) Uani 1 1 d . .
H114 H -0.0887 -0.2366 0.4193 0.060 Uiso 1 1 calc R U
C115 C -0.1115(9) -0.0908(7) 0.4466(2) 0.0415(16) Uani 1 1 d . .
C116 C 0.1402(9) -0.0890(8) 0.3873(2) 0.0484(18) Uani 1 1 d . .
C117 C 0.2185(12) -0.1918(8) 0.3878(3) 0.055(2) Uani 1 1 d . .
H117 H 0.2692 -0.2130 0.4072 0.066 Uiso 1 1 calc R U
C118 C 0.2206(14) -0.2611(9) 0.3595(3) 0.061(2) Uani 1 1 d . .
H118 H 0.2739 -0.3287 0.3601 0.074 Uiso 1 1 calc R U
C119 C 0.1478(12) -0.2341(9) 0.3310(3) 0.063(3) Uani 1 1 d . .
C120 C 0.0677(13) -0.1339(10) 0.3307(2) 0.068(3) Uani 1 1 d . .
H120 H 0.0163 -0.1143 0.3113 0.082 Uiso 1 1 calc R U
C121 C 0.0628(12) -0.0637(9) 0.3583(3) 0.065(2) Uani 1 1 d . .
H121 H 0.0064 0.0023 0.3577 0.078 Uiso 1 1 calc R U
C122 C 0.152(2) -0.3135(12) 0.3003(3) 0.089(4) Uani 1 1 d . .
H12A H 0.2358 -0.2967 0.2868 0.134 Uiso 1 1 calc R U
H12B H 0.0669 -0.3021 0.2868 0.134 Uiso 1 1 calc R U
H12C H 0.1559 -0.3918 0.3078 0.134 Uiso 1 1 calc R U
S2 S -0.1321(2) 0.25801(16) 0.24005(5) 0.0488(5) Uani 1 1 d . .
O23 O -0.2733(8) 0.2467(6) 0.2265(2) 0.065(2) Uani 1 1 d . .
O24 O -0.0527(8) 0.1563(5) 0.24922(19) 0.0621(17) Uani 1 1 d . .
O21 O -0.0496(7) 0.0557(5) 0.16395(18) 0.0594(15) Uani 1 1 d . .
H21A H -0.0082 0.1053 0.1751 0.089 Uiso 1 1 calc R U
O22 O -0.1474(9) -0.1206(7) 0.1296(2) 0.071(2) Uani 1 1 d . .
N21 N -0.0407(7) 0.3267(6) 0.21148(17) 0.0450(14) Uani 1 1 d . .
N22 N 0.1650(8) 0.1786(6) 0.18505(17) 0.0478(15) Uani 1 1 d . .
C21 C 0.0449(11) -0.0077(7) 0.1486(2) 0.0518(19) Uani 1 1 d . .
C22 C -0.0022(12) -0.1080(8) 0.1295(2) 0.058(2) Uani 1 1 d . .
C23 C 0.0981(14) -0.1765(9) 0.1131(2) 0.063(3) Uani 1 1 d . .
H23 H 0.0680 -0.2410 0.1011 0.076 Uiso 1 1 calc R U
C24 C 0.2462(12) -0.1486(10) 0.1148(3) 0.062(3) Uani 1 1 d . .
H24 H 0.3122 -0.1942 0.1031 0.074 Uiso 1 1 calc R U
C25 C 0.2939(12) -0.0585(9) 0.1326(3) 0.058(2) Uani 1 1 d . .
H25 H 0.3922 -0.0441 0.1341 0.070 Uiso 1 1 calc R U
C26 C 0.1955(10) 0.0144(7) 0.1491(2) 0.0482(18) Uani 1 1 d . .
C27 C -0.2011(16) -0.2233(10) 0.1140(3) 0.075(3) Uani 1 1 d . .
H27A H -0.1646 -0.2907 0.1256 0.090 Uiso 1 1 calc R U
H27B H -0.1720 -0.2269 0.0902 0.090 Uiso 1 1 calc R U
C28 C -0.3617(16) -0.2172(13) 0.1168(4) 0.087(4) Uani 1 1 d . .
H28A H -0.3908 -0.2427 0.1390 0.131 Uiso 1 1 calc R U
H28B H -0.4046 -0.2657 0.0998 0.131 Uiso 1 1 calc R U
H28C H -0.3928 -0.1394 0.1134 0.131 Uiso 1 1 calc R U
C29 C 0.2487(10) 0.1127(8) 0.1680(3) 0.047(2) Uani 1 1 d . .
H29 H 0.3469 0.1283 0.1678 0.056 Uiso 1 1 calc R U
C210 C 0.2145(11) 0.2713(7) 0.2045(2) 0.0450(17) Uani 1 1 d . .
C211 C 0.3600(10) 0.2965(9) 0.2100(2) 0.056(2) Uani 1 1 d . .
H211 H 0.4303 0.2477 0.2013 0.067 Uiso 1 1 calc R U
C212 C 0.4007(11) 0.3918(10) 0.2280(2) 0.058(2) Uani 1 1 d . .
H212 H 0.4981 0.4070 0.2314 0.069 Uiso 1 1 calc R U
C213 C 0.2993(12) 0.4650(9) 0.2411(3) 0.057(2) Uani 1 1 d . .
H213 H 0.3289 0.5287 0.2536 0.068 Uiso 1 1 calc R U
C214 C 0.1532(11) 0.4458(7) 0.2361(2) 0.050(2) Uani 1 1 d . .
H214 H 0.0852 0.4973 0.2444 0.060 Uiso 1 1 calc R U
C215 C 0.1094(9) 0.3465(7) 0.2180(2) 0.0407(16) Uani 1 1 d . .
C216 C -0.1391(9) 0.3460(8) 0.2766(2) 0.0507(19) Uani 1 1 d . .
C217 C -0.2242(11) 0.4465(7) 0.2753(3) 0.052(2) Uani 1 1 d . .
H217 H -0.2770 0.4646 0.2559 0.062 Uiso 1 1 calc R U
C218 C -0.2269(13) 0.5169(10) 0.3035(3) 0.058(2) Uani 1 1 d . .
H218 H -0.2833 0.5829 0.3031 0.069 Uiso 1 1 calc R U
C219 C -0.1444(11) 0.4906(9) 0.3333(3) 0.061(2) Uani 1 1 d . .
C220 C -0.0673(14) 0.3900(11) 0.3333(3) 0.076(3) Uani 1 1 d . .
H220 H -0.0148 0.3702 0.3526 0.091 Uiso 1 1 calc R U
C221 C -0.0649(13) 0.3165(9) 0.3053(3) 0.065(3) Uani 1 1 d . .
H221 H -0.0133 0.2481 0.3062 0.078 Uiso 1 1 calc R U
C222 C -0.1500(17) 0.5675(13) 0.3634(3) 0.086(4) Uani 1 1 d . .
H22A H -0.1931 0.5275 0.3822 0.129 Uiso 1 1 calc R U
H22B H -0.2065 0.6342 0.3581 0.129 Uiso 1 1 calc R U
H22C H -0.0541 0.5907 0.3695 0.129 Uiso 1 1 calc R U

loop_
_atom_site_aniso_label
_atom_site_aniso_U_11
_atom_site_aniso_U_22
_atom_site_aniso_U_33
_atom_site_aniso_U_23
_atom_site_aniso_U_13
_atom_site_aniso_U_12
O1 0.081(5) 0.063(4) 0.092(6) -0.006(4) 0.019(4) -0.024(4)
O2 0.068(5) 0.069(4) 0.088(6) -0.001(4) 0.013(4) -0.014(4)
S1 0.0450(9) 0.0404(9) 0.0582(11) -0.0087(8) 0.0078(8) -0.0013(7)
O11 0.057(4) 0.053(3) 0.068(4) -0.017(3) 0.007(3) 0.000(3)
O12 0.063(4) 0.064(4) 0.071(4) -0.024(3) 0.008(3) -0.006(3)
O13 0.066(4) 0.041(3) 0.078(4) 0.005(3) 0.021(3) 0.014(3)
O14 0.039(3) 0.077(5) 0.086(6) -0.026(4) 0.011(3) -0.012(3)
N11 0.051(3) 0.039(3) 0.041(3) -0.003(3) 0.003(3) -0.002(3)
N12 0.045(3) 0.049(3) 0.046(3) -0.004(3) -0.001(3) 0.002(3)
C11 0.066(5) 0.039(4) 0.043(4) -0.004(3) 0.009(4) 0.002(3)
C12 0.075(6) 0.045(4) 0.044(4) -0.002(3) 0.001(4) 0.001(4)
C13 0.084(7) 0.046(4) 0.051(5) -0.014(4) 0.003(4) 0.004(4)
C14 0.091(8) 0.047(5) 0.045(5) -0.010(4) 0.008(4) 0.012(5)
C15 0.065(5) 0.054(5) 0.047(4) -0.009(4) 0.004(4) 0.005(4)
C16 0.068(6) 0.046(4) 0.038(4) -0.002(3) 0.003(4) 0.004(4)
C17 0.083(7) 0.061(6) 0.073(7) -0.012(5) -0.015(6) 0.007(6)
C18 0.078(8) 0.085(8) 0.070(7) -0.011(6) -0.003(5) -0.016(6)
C19 0.053(5) 0.045(4) 0.040(5) -0.001(4) 0.007(3) -0.003(3)
C110 0.054(5) 0.040(4) 0.040(4) 0.003(3) -0.003(4) 0.003(4)
C111 0.044(4) 0.063(5) 0.047(4) 0.004(4) 0.002(3) -0.002(4)
C112 0.052(5) 0.067(6) 0.060(5) 0.005(5) -0.002(4) -0.009(4)
C113 0.068(6) 0.061(5) 0.046(4) -0.002(4) -0.003(4) -0.030(5)
C114 0.056(5) 0.050(4) 0.045(4) -0.005(4) 0.004(4) -0.003(4)
C115 0.043(4) 0.040(4) 0.041(4) 0.005(3) 0.001(3) -0.005(3)
C116 0.046(4) 0.051(4) 0.049(4) -0.001(3) 0.004(3) 0.001(3)
C117 0.063(5) 0.049(5) 0.053(5) -0.006(4) -0.009(4) 0.008(4)
C118 0.079(6) 0.050(5) 0.055(6) -0.004(4) 0.001(5) 0.018(5)
C119 0.080(7) 0.057(5) 0.052(5) -0.006(4) 0.010(4) -0.005(5)
C120 0.078(7) 0.081(7) 0.045(5) 0.005(5) -0.008(5) -0.001(6)
C121 0.073(6) 0.061(5) 0.061(5) 0.009(4) -0.001(5) 0.021(5)
C122 0.132(13) 0.081(8) 0.055(6) -0.019(6) 0.010(6) -0.013(7)
S2 0.0472(10) 0.0407(9) 0.0585(11) -0.0058(8) 0.0085(8) -0.0024(7)
O23 0.048(3) 0.060(4) 0.085(6) -0.024(4) -0.002(4) -0.010(3)
O24 0.072(4) 0.033(3) 0.081(4) 0.003(3) 0.021(4) 0.007(3)
O21 0.062(4) 0.046(3) 0.070(4) -0.014(3) 0.005(3) 0.004(3)
O22 0.082(5) 0.057(4) 0.075(5) -0.018(4) -0.011(4) -0.004(3)
N21 0.044(3) 0.043(3) 0.048(3) -0.006(3) 0.002(3) -0.003(3)
N22 0.056(4) 0.044(3) 0.044(3) 0.000(3) 0.004(3) 0.005(3)
C21 0.065(5) 0.045(4) 0.045(4) -0.003(3) 0.000(4) -0.001(4)
C22 0.075(6) 0.046(4) 0.052(5) -0.007(4) -0.004(4) 0.002(4)
C23 0.094(8) 0.050(5) 0.044(4) -0.006(4) -0.002(5) 0.018(5)
C24 0.078(7) 0.057(5) 0.050(6) -0.012(5) 0.010(4) 0.016(5)
C25 0.063(5) 0.058(5) 0.053(5) 0.008(4) 0.017(5) 0.023(5)
C26 0.059(5) 0.043(4) 0.042(4) 0.002(3) 0.009(4) 0.011(4)
C27 0.097(9) 0.056(6) 0.071(7) -0.016(5) 0.009(7) -0.021(6)
C28 0.106(10) 0.077(8) 0.078(8) -0.007(6) -0.001(7) -0.028(7)
C29 0.057(6) 0.041(4) 0.043(5) 0.006(4) 0.009(3) 0.001(3)
C210 0.054(5) 0.045(4) 0.036(4) 0.001(3) 0.008(4) -0.010(4)
C211 0.050(5) 0.067(6) 0.051(5) -0.003(4) 0.010(4) 0.000(4)
C212 0.050(5) 0.071(6) 0.052(5) 0.002(4) -0.005(4) -0.018(4)
C213 0.063(6) 0.053(5) 0.054(5) -0.010(4) 0.003(4) -0.018(4)
C214 0.063(5) 0.038(4) 0.048(5) -0.006(3) 0.012(4) -0.008(4)
C215 0.041(4) 0.042(4) 0.040(4) 0.003(3) -0.004(3) -0.002(3)
C216 0.045(4) 0.057(5) 0.050(4) 0.005(4) 0.008(3) 0.006(3)
C217 0.066(5) 0.040(4) 0.050(5) 0.000(4) 0.008(4) 0.016(4)
C218 0.072(6) 0.055(5) 0.047(5) -0.001(4) 0.007(4) 0.009(5)
C219 0.067(6) 0.074(6) 0.043(4) 0.000(4) 0.004(4) 0.001(5)
C220 0.091(8) 0.087(8) 0.051(5) 0.007(5) -0.008(5) 0.016(6)
C221 0.077(7) 0.058(5) 0.060(5) 0.005(4) 0.002(5) 0.019(5)
C222 0.113(11) 0.091(9) 0.054(6) -0.005(6) -0.008(6) 0.005(7)

loop_
_atom_type_symbol
_atom_type_description
_atom_type_scat_dispersion_real
_atom_type_scat_dispersion_imag
_atom_type_scat_source
C C 0.0181 0.0091 'International Tables Vol C Tables 4.2.6.8 and 6.1.1.4'
H H 0.0000 0.0000 'International Tables Vol C Tables 4.2.6.8 and 6.1.1.4'
N N 0.0311 0.0180 'International Tables Vol C Tables 4.2.6.8 and 6.1.1.4'
O O 0.0492 0.0322 'International Tables Vol C Tables 4.2.6.8 and 6.1.1.4'
S S 0.3331 0.5567 'International Tables Vol C Tables 4.2.6.8 and 6.1.1.4'

loop_
_geom_angle_atom_site_label_1
_geom_angle_atom_site_label_2
_geom_angle_atom_site_label_3
_geom_angle
H11 O1 H12 73(10)
H22 O2 H21 149(10)
O14 S1 O13 118.6(5)
O14 S1 N12 106.1(5)
O13 S1 N12 107.8(4)
O14 S1 C116 108.0(4)
O13 S1 C116 107.7(4)
N12 S1 C116 108.3(4)
C11 O11 H11A 109.5
C12 O12 C17 119.8(8)
C19 N11 C110 123.3(8)
C115 N12 S1 117.8(6)
O11 C11 C16 121.3(8)
O11 C11 C12 120.2(9)
C16 C11 C12 118.5(8)
C13 C12 O12 125.6(9)
C13 C12 C11 119.7(10)
O12 C12 C11 114.7(8)
C12 C13 C14 123.2(9)
C12 C13 H13 118.4
C14 C13 H13 118.4
C15 C14 C13 118.2(10)
C15 C14 H14 120.9
C13 C14 H14 120.9
C14 C15 C16 121.4(11)
C14 C15 H15 119.3
C16 C15 H15 119.3
C19 C16 C11 122.0(8)
C19 C16 C15 119.0(9)
C11 C16 C15 119.0(8)
O12 C17 C18 108.8(10)
O12 C17 H17A 109.9
C18 C17 H17A 109.9
O12 C17 H17B 109.9
C18 C17 H17B 109.9
H17A C17 H17B 108.3
C17 C18 H18A 109.5
C17 C18 H18B 109.5
H18A C18 H18B 109.5
C17 C18 H18C 109.5
H18A C18 H18C 109.5
H18B C18 H18C 109.5
N11 C19 C16 120.4(8)
N11 C19 H19 119.8
C16 C19 H19 119.8
C115 C110 C111 119.3(8)
C115 C110 N11 118.1(8)
C111 C110 N11 122.6(8)
C112 C111 C110 118.9(9)
C112 C111 H111 120.6
C110 C111 H111 120.6
C113 C112 C111 122.7(10)
C113 C112 H112 118.6
C111 C112 H112 118.6
C112 C113 C114 118.3(9)
C112 C113 H113 120.8
C114 C113 H113 120.8
C113 C114 C115 120.4(8)
C113 C114 H114 119.8
C115 C114 H114 119.8
C110 C115 C114 120.3(8)
C110 C115 N12 119.1(7)
C114 C115 N12 120.6(8)
C121 C116 C117 117.6(9)
C121 C116 S1 121.8(7)
C117 C116 S1 120.4(7)
C118 C117 C116 120.1(9)
C118 C117 H117 120.0
C116 C117 H117 120.0
C119 C118 C117 121.8(9)
C119 C118 H118 119.1
C117 C118 H118 119.1
C118 C119 C120 118.3(10)
C118 C119 C122 120.4(11)
C120 C119 C122 121.3(11)
C121 C120 C119 121.3(10)
C121 C120 H120 119.3
C119 C120 H120 119.3
C120 C121 C116 120.8(9)
C120 C121 H121 119.6
C116 C121 H121 119.6
C119 C122 H12A 109.5
C119 C122 H12B 109.5
H12A C122 H12B 109.5
C119 C122 H12C 109.5
H12A C122 H12C 109.5
H12B C122 H12C 109.5
O23 S2 O24 119.2(4)
O23 S2 N21 105.7(5)
O24 S2 N21 108.2(4)
O23 S2 C216 108.9(4)
O24 S2 C216 107.0(4)
N21 S2 C216 107.2(4)
C21 O21 H21A 109.5
C22 O22 C27 115.7(9)
C215 N21 S2 117.7(6)
C29 N22 C210 123.2(9)
O21 C21 C26 123.7(8)
O21 C21 C22 119.6(9)
C26 C21 C22 116.7(8)
O22 C22 C23 127.5(9)
O22 C22 C21 112.5(8)
C23 C22 C21 120.0(10)
C22 C23 C24 120.0(10)
C22 C23 H23 120.0
C24 C23 H23 120.0
C25 C24 C23 121.7(9)
C25 C24 H24 119.1
C23 C24 H24 119.1
C24 C25 C26 120.1(11)
C24 C25 H25 120.0
C26 C25 H25 120.0
C25 C26 C21 121.5(9)
C25 C26 C29 119.5(9)
C21 C26 C29 119.0(7)
O22 C27 C28 105.9(10)
O22 C27 H27A 110.5
C28 C27 H27A 110.5
O22 C27 H27B 110.5
C28 C27 H27B 110.5
H27A C27 H27B 108.7
C27 C28 H28A 109.5
C27 C28 H28B 109.5
H28A C28 H28B 109.5
C27 C28 H28C 109.5
H28A C28 H28C 109.5
H28B C28 H28C 109.5
N22 C29 C26 122.3(8)
N22 C29 H29 118.9
C26 C29 H29 118.9
N22 C210 C211 124.3(9)
N22 C210 C215 117.1(8)
C211 C210 C215 118.5(8)
C212 C211 C210 121.1(9)
C212 C211 H211 119.4
C210 C211 H211 119.4
C211 C212 C213 120.6(9)
C211 C212 H212 119.7
C213 C212 H212 119.7
C212 C213 C214 121.1(9)
C212 C213 H213 119.5
C214 C213 H213 119.5
C213 C214 C215 118.9(8)
C213 C214 H214 120.6
C215 C214 H214 120.6
C210 C215 C214 119.8(8)
C210 C215 N21 120.2(7)
C214 C215 N21 119.9(8)
C221 C216 C217 121.5(9)
C221 C216 S2 120.4(7)
C217 C216 S2 118.1(7)
C218 C217 C216 118.2(10)
C218 C217 H217 120.9
C216 C217 H217 120.9
C217 C218 C219 121.3(10)
C217 C218 H218 119.3
C219 C218 H218 119.3
C220 C219 C218 117.4(10)
C220 C219 C222 122.3(11)
C218 C219 C222 120.2(10)
C219 C220 C221 122.2(10)
C219 C220 H220 118.9
C221 C220 H220 118.9
C216 C221 C220 119.2(9)
C216 C221 H221 120.4
C220 C221 H221 120.4
C219 C222 H22A 109.5
C219 C222 H22B 109.5
H22A C222 H22B 109.5
C219 C222 H22C 109.5
H22A C222 H22C 109.5
H22B C222 H22C 109.5

loop_
_geom_bond_atom_site_label_1
_geom_bond_atom_site_label_2
_geom_bond_distance
O1 H11 0.90(2)
O1 H12 0.90(2)
O2 H22 0.90(2)
O2 H21 0.91(2)
S1 O14 1.419(8)
S1 O13 1.438(6)
S1 N12 1.634(7)
S1 C116 1.743(9)
O11 C11 1.311(10)
O11 H11A 0.8200
O12 C12 1.375(13)
O12 C17 1.431(14)
N11 C19 1.317(11)
N11 C110 1.431(10)
N12 C115 1.452(11)
C11 C16 1.412(14)
C11 C12 1.424(12)
C12 C13 1.368(13)
C13 C14 1.383(17)
C13 H13 0.9300
C14 C15 1.374(15)
C14 H14 0.9300
C15 C16 1.432(13)
C15 H15 0.9300
C16 C19 1.400(13)
C17 C18 1.468(18)
C17 H17A 0.9700
C17 H17B 0.9700
C18 H18A 0.9600
C18 H18B 0.9600
C18 H18C 0.9600
C19 H19 0.9300
C110 C115 1.380(12)
C110 C111 1.396(13)
C111 C112 1.374(14)
C111 H111 0.9300
C112 C113 1.361(16)
C112 H112 0.9300
C113 C114 1.387(15)
C113 H113 0.9300
C114 C115 1.388(12)
C114 H114 0.9300
C116 C121 1.377(13)
C116 C117 1.401(13)
C117 C118 1.371(15)
C117 H117 0.9300
C118 C119 1.344(16)
C118 H118 0.9300
C119 C120 1.384(16)
C119 C122 1.520(15)
C120 C121 1.358(15)
C120 H120 0.9300
C121 H121 0.9300
C122 H12A 0.9600
C122 H12B 0.9600
C122 H12C 0.9600
S2 O23 1.420(8)
S2 O24 1.441(6)
S2 N21 1.617(7)
S2 C216 1.765(10)
O21 C21 1.295(11)
O21 H21A 0.8200
O22 C22 1.355(13)
O22 C27 1.434(12)
N21 C215 1.435(11)
N22 C29 1.280(12)
N22 C210 1.398(11)
C21 C26 1.420(14)
C21 C22 1.456(12)
C22 C23 1.384(14)
C23 C24 1.414(17)
C23 H23 0.9300
C24 C25 1.336(16)
C24 H24 0.9300
C25 C26 1.406(12)
C25 H25 0.9300
C26 C29 1.450(13)
C27 C28 1.50(2)
C27 H27A 0.9700
C27 H27B 0.9700
C28 H28A 0.9600
C28 H28B 0.9600
C28 H28C 0.9600
C29 H29 0.9300
C210 C211 1.399(13)
C210 C215 1.414(13)
C211 C212 1.368(15)
C211 H211 0.9300
C212 C213 1.370(16)
C212 H212 0.9300
C213 C214 1.388(14)
C213 H213 0.9300
C214 C215 1.417(12)
C214 H214 0.9300
C216 C221 1.363(14)
C216 C217 1.413(12)
C217 C218 1.377(15)
C217 H217 0.9300
C218 C219 1.432(15)
C218 H218 0.9300
C219 C220 1.373(16)
C219 C222 1.484(16)
C220 C221 1.391(16)
C220 H220 0.9300
C221 H221 0.9300
C222 H22A 0.9600
C222 H22B 0.9600
C222 H22C 0.9600

loop_
_geom_torsion_atom_site_label_1
_geom_torsion_atom_site_label_2
_geom_torsion_atom_site_label_3
_geom_torsion_atom_site_label_4
_geom_torsion
O14 S1 N12 C115 177.7(6)
O13 S1 N12 C115 49.6(7)
C116 S1 N12 C115 -66.6(7)
C17 O12 C12 C13 -1.1(15)
C17 O12 C12 C11 178.8(9)
O11 C11 C12 C13 178.2(9)
C16 C11 C12 C13 0.2(13)
O11 C11 C12 O12 -1.7(12)
C16 C11 C12 O12 -179.7(8)
O12 C12 C13 C14 178.9(10)
C11 C12 C13 C14 -1.0(15)
C12 C13 C14 C15 1.4(17)
C13 C14 C15 C16 -1.0(16)
O11 C11 C16 C19 -0.5(13)
C12 C11 C16 C19 177.5(8)
O11 C11 C16 C15 -177.8(9)
C12 C11 C16 C15 0.2(12)
C14 C15 C16 C19 -177.2(10)
C14 C15 C16 C11 0.3(14)
C12 O12 C17 C18 173.6(10)
C110 N11 C19 C16 179.5(8)
C11 C16 C19 N11 0.4(14)
C15 C16 C19 N11 177.8(9)
C19 N11 C110 C115 -170.9(8)
C19 N11 C110 C111 10.3(12)
C115 C110 C111 C112 2.0(13)
N11 C110 C111 C112 -179.2(8)
C110 C111 C112 C113 0.4(15)
C111 C112 C113 C114 -2.4(15)
C112 C113 C114 C115 2.0(14)
C111 C110 C115 C114 -2.4(12)
N11 C110 C115 C114 178.8(7)
C111 C110 C115 N12 -179.4(7)
N11 C110 C115 N12 1.7(11)
C113 C114 C115 C110 0.4(13)
C113 C114 C115 N12 177.4(8)
S1 N12 C115 C110 -96.8(8)
S1 N12 C115 C114 86.1(9)
O14 S1 C116 C121 -137.6(9)
O13 S1 C116 C121 -8.4(10)
N12 S1 C116 C121 107.9(9)
O14 S1 C116 C117 47.0(9)
O13 S1 C116 C117 176.3(8)
N12 S1 C116 C117 -67.5(8)
C121 C116 C117 C118 2.3(15)
S1 C116 C117 C118 177.9(9)
C116 C117 C118 C119 -0.6(18)
C117 C118 C119 C120 -0.7(19)
C117 C118 C119 C122 -179.7(12)
C118 C119 C120 C121 0.4(18)
C122 C119 C120 C121 179.3(12)
C119 C120 C121 C116 1.4(18)
C117 C116 C121 C120 -2.7(16)
S1 C116 C121 C120 -178.2(9)
O23 S2 N21 C215 -177.6(6)
O24 S2 N21 C215 -48.8(7)
C216 S2 N21 C215 66.3(7)
C27 O22 C22 C23 7.0(16)
C27 O22 C22 C21 -174.5(9)
O21 C21 C22 O22 1.7(12)
C26 C21 C22 O22 -178.3(8)
O21 C21 C22 C23 -179.7(9)
C26 C21 C22 C23 0.2(13)
O22 C22 C23 C24 177.9(10)
C21 C22 C23 C24 -0.4(15)
C22 C23 C24 C25 1.8(17)
C23 C24 C25 C26 -2.8(16)
C24 C25 C26 C21 2.5(14)
C24 C25 C26 C29 -179.2(10)
O21 C21 C26 C25 178.7(8)
C22 C21 C26 C25 -1.2(12)
O21 C21 C26 C29 0.5(13)
C22 C21 C26 C29 -179.5(8)
C22 O22 C27 C28 -179.3(10)
C210 N22 C29 C26 177.6(8)
C25 C26 C29 N22 -176.3(9)
C21 C26 C29 N22 2.0(13)
C29 N22 C210 C211 -6.0(13)
C29 N22 C210 C215 171.2(8)
N22 C210 C211 C212 177.0(9)
C215 C210 C211 C212 -0.2(14)
C210 C211 C212 C213 0.1(16)
C211 C212 C213 C214 -1.1(15)
C212 C213 C214 C215 2.1(14)
N22 C210 C215 C214 -176.1(7)
C211 C210 C215 C214 1.2(12)
N22 C210 C215 N21 -0.3(11)
C211 C210 C215 N21 177.1(8)
C213 C214 C215 C210 -2.1(12)
C213 C214 C215 N21 -178.0(8)
S2 N21 C215 C210 96.1(8)
S2 N21 C215 C214 -88.1(8)
O23 S2 C216 C221 136.0(9)
O24 S2 C216 C221 5.8(10)
N21 S2 C216 C221 -110.1(9)
O23 S2 C216 C217 -43.5(9)
O24 S2 C216 C217 -173.7(7)
N21 S2 C216 C217 70.4(8)
C221 C216 C217 C218 2.2(15)
S2 C216 C217 C218 -178.3(8)
C216 C217 C218 C219 0.9(16)
C217 C218 C219 C220 -2.6(17)
C217 C218 C219 C222 -179.6(11)
C218 C219 C220 C221 1.5(19)
C222 C219 C220 C221 178.4(12)
C217 C216 C221 C220 -3.3(17)
S2 C216 C221 C220 177.2(9)
C219 C220 C221 C216 1(2)
